data_2108091
loop_
_publ_author_name
'Riel, Asia Marie S.'
'Jessop, Morly J.'
'Decato, Daniel A.'
'Massena, Casey J.'
'Nascimento, Vinicius R.'
'Berryman, Orion B.'

_publ_section_title
;
 Experimental investigation of halogen-bond hard--soft acid--base
 complementarity
;
_journal_issue 2
_journal_name_full 'Acta Crystallographica Section B'
_journal_page_first 203
_journal_page_last 209
_journal_paper_doi 10.1107/S2052520617001809
_journal_volume 73
_journal_year 2017
_chemical_formula_moiety 'C22 H16 I2 N2, 2(C N S), C H4 O'
_chemical_formula_sum 'C25 H20 I2 N4 O S2'
_chemical_formula_weight 710.37
_space_group_crystal_system triclinic
_space_group_IT_number 2
_space_group_name_Hall '-P 1'
_space_group_name_H-M_alt 'P -1'
_symmetry_space_group_name_Hall '-P 1'
_symmetry_space_group_name_H-M 'P -1'
_atom_sites_solution_hydrogens mixed
_atom_sites_solution_primary direct
_atom_sites_solution_secondary difmap
_audit_creation_method
;
Olex2 1.2
(compiled 2016.11.07 svn.r3352 for OlexSys, GUI svn.r5261)
;
_cell_angle_alpha 77.294(4)
_cell_angle_beta 71.958(4)
_cell_angle_gamma 77.390(4)
_cell_formula_units_Z 2
_cell_length_a 9.1203(11)
_cell_length_b 11.3562(14)
_cell_length_c 13.9355(18)
_cell_measurement_reflns_used 9947
_cell_measurement_temperature 100
_cell_measurement_theta_max 25.83
_cell_measurement_theta_min 3.12
_cell_volume 1321.1(3)
_computing_molecular_graphics 'Olex2 (Dolomanov et al., 2009)'
_computing_publication_material 'Olex2 (Dolomanov et al., 2009)'
_computing_structure_refinement 'ShelXL (Sheldrick, 2015)'
_computing_structure_solution 'ShelXT (Sheldrick, 2015)'
_diffrn_ambient_temperature 100.0
_diffrn_detector_area_resol_mean 10.5
_diffrn_measured_fraction_theta_full 0.985
_diffrn_measured_fraction_theta_max 0.985
_diffrn_measurement_device 'Fixed Chi Three-Circle Diffractometer'
_diffrn_measurement_device_type 'Bruker D8 VENTURE Duo'
_diffrn_measurement_method '\w and \f scans'
_diffrn_radiation_monochromator 'TRIUMPH graphite'
_diffrn_radiation_type MoK\a
_diffrn_radiation_wavelength 0.71073
_diffrn_reflns_av_R_equivalents 0.0764
_diffrn_reflns_limit_h_max 11
_diffrn_reflns_limit_h_min -11
_diffrn_reflns_limit_k_max 13
_diffrn_reflns_limit_k_min -13
_diffrn_reflns_limit_l_max 17
_diffrn_reflns_limit_l_min -17
_diffrn_reflns_number 41885
_diffrn_reflns_theta_full 25.909
_diffrn_reflns_theta_max 25.909
_diffrn_reflns_theta_min 3.117
_diffrn_standards_number 0
_exptl_absorpt_coefficient_mu 2.564
_exptl_absorpt_correction_T_max 0.3316
_exptl_absorpt_correction_T_min 0.2515
_exptl_absorpt_correction_type multi-scan
_exptl_absorpt_process_details
;
SADABS-2014/4 (Bruker,2014/4) was used for absorption correction.
wR2(int) was 0.1059 before and 0.0892 after correction.
The Ratio of minimum to maximum transmission is 0.7584.
The \l/2 correction factor is 0.00150.
;
_exptl_crystal_colour yellow
_exptl_crystal_density_diffrn 1.786
_exptl_crystal_description block
_exptl_crystal_F_000 688
_exptl_crystal_size_max 0.15
_exptl_crystal_size_mid 0.1
_exptl_crystal_size_min 0.05
_refine_diff_density_max 3.365
_refine_diff_density_min -2.017
_refine_ls_extinction_method none
_refine_ls_goodness_of_fit_ref 1.070
_refine_ls_hydrogen_treatment mixed
_refine_ls_matrix_type full
_refine_ls_number_parameters 314
_refine_ls_number_reflns 5062
_refine_ls_number_restraints 0
_refine_ls_restrained_S_all 1.070
_refine_ls_R_factor_all 0.0736
_refine_ls_R_factor_gt 0.0583
_refine_ls_shift/su_max 0.000
_refine_ls_shift/su_mean 0.000
_refine_ls_structure_factor_coef Fsqd
_refine_ls_weighting_details 'w=1/[\s^2^(Fo^2^)+(0.1006P)^2^+3.7977P] where P=(Fo^2^+2Fc^2^)/3'
_refine_ls_weighting_scheme calc
_refine_ls_wR_factor_gt 0.1445
_refine_ls_wR_factor_ref 0.1566
_reflns_number_gt 4063
_reflns_number_total 5062
_reflns_threshold_expression 'I > 2\s(I)'
_cod_data_source_file xm5006sup1.cif
_cod_data_source_block arc_scn_meoh
_cod_database_code 2108091
_shelx_space_group_comment
;
The symmetry employed for this shelxl refinement is uniquely defined
by the following loop, which should always be used as a source of
symmetry information in preference to the above space-group names.
They are only intended as comments.
;
_shelx_estimated_absorpt_t_min 0.700
_shelx_estimated_absorpt_t_max 0.883

loop_
_space_group_symop_operation_xyz
'x, y, z'
'-x, -y, -z'

loop_
_atom_site_type_symbol
_atom_site_label
_atom_site_fract_x
_atom_site_fract_y
_atom_site_fract_z
_atom_site_U_iso_or_equiv
_atom_site_adp_type
_atom_site_calc_flag
_atom_site_occupancy
I I1 0.74484(5) 0.06812(4) 0.53431(3) 0.02508(17) Uani d 1
I I2 0.18193(5) 0.42188(4) -0.15915(3) 0.02235(17) Uani d 1
N N1 0.8299(6) 0.3768(5) 0.6273(4) 0.0224(12) Uani d 1
N N2 0.0568(6) 0.8122(5) -0.1752(4) 0.0226(12) Uani d 1
C C1 0.8148(8) 0.2634(6) 0.6212(5) 0.0218(14) Uani d 1
H H1 0.8493 0.1949 0.6665 0.026 Uiso calc 1
C C2 0.7497(8) 0.2463(6) 0.5495(5) 0.0222(14) Uani d 1
C C3 0.6951(7) 0.3483(6) 0.4842(5) 0.0210(14) Uani d 1
C C4 0.7125(8) 0.4645(6) 0.4943(5) 0.0232(14) Uani d 1
H H4 0.6785 0.5352 0.4507 0.028 Uiso calc 1
C C5 0.7788(8) 0.4758(6) 0.5671(5) 0.0258(15) Uani d 1
H H5 0.7883 0.5546 0.5747 0.031 Uiso calc 1
C C6 0.6284(7) 0.3325(6) 0.4093(5) 0.0210(14) Uani d 1
C C7 0.5732(8) 0.3131(6) 0.3478(5) 0.0225(14) Uani d 1
C C8 0.5095(7) 0.2850(6) 0.2752(5) 0.0216(14) Uani d 1
C C9 0.5106(8) 0.1631(6) 0.2697(5) 0.0256(15) Uani d 1
H H9 0.5544 0.0985 0.3139 0.031 Uiso calc 1
C C10 0.4480(8) 0.1370(6) 0.2001(5) 0.0276(15) Uani d 1
H H10 0.4497 0.0543 0.1960 0.033 Uiso calc 1
C C11 0.3822(8) 0.2312(6) 0.1358(5) 0.0257(15) Uani d 1
H H11 0.3373 0.2126 0.0890 0.031 Uiso calc 1
C C12 0.4470(7) 0.3800(6) 0.2093(5) 0.0209(14) Uani d 1
H H12 0.4487 0.4626 0.2118 0.025 Uiso calc 1
C C13 0.3821(8) 0.3530(6) 0.1400(5) 0.0245(14) Uani d 1
C C14 0.3161(7) 0.4494(6) 0.0743(5) 0.0169(13) Uani d 1
C C15 0.2586(8) 0.5313(6) 0.0187(5) 0.0254(15) Uani d 1
C C16 0.1906(7) 0.6258(6) -0.0480(5) 0.0216(14) Uani d 1
C C17 0.1642(8) 0.7477(6) -0.0344(5) 0.0272(15) Uani d 1
H H17 0.1912 0.7677 0.0200 0.033 Uiso calc 1
C C18 0.0994(8) 0.8387(6) -0.0990(5) 0.0260(15) Uani d 1
H H18 0.0845 0.9214 -0.0899 0.031 Uiso calc 1
C C19 0.1443(8) 0.6006(6) -0.1281(5) 0.0223(14) Uani d 1
C C20 0.0767(7) 0.6954(6) -0.1893(5) 0.0201(13) Uani d 1
H H20 0.0435 0.6782 -0.2422 0.024 Uiso calc 1
C C21 0.9105(9) 0.3900(6) 0.7022(6) 0.0286(16) Uani d 1
H H21A 0.8575 0.3519 0.7710 0.043 Uiso calc 1
H H21B 0.9071 0.4770 0.7016 0.043 Uiso calc 1
H H21C 1.0195 0.3497 0.6830 0.043 Uiso calc 1
C C22 -0.0137(9) 0.9120(6) -0.2434(6) 0.0282(15) Uani d 1
H H22A -0.0316 0.8783 -0.2970 0.042 Uiso calc 1
H H22B 0.0573 0.9720 -0.2748 0.042 Uiso calc 1
H H22C -0.1134 0.9520 -0.2034 0.042 Uiso calc 1
S S2' 0.7789(2) 0.85529(17) 0.20024(15) 0.0350(5) Uani d 1
O O1' 0.2683(6) 0.8394(5) 0.1478(4) 0.0341(12) Uani d 1
H H1' 0.259(8) 0.910(7) 0.107(6) 0.03(2) Uiso d 1
N N2' 0.7545(8) 0.9531(6) 0.0007(5) 0.0369(15) Uani d 1
C C2' 0.7644(9) 0.9120(6) 0.0824(6) 0.0301(16) Uani d 1
C C3' 0.4216(9) 0.7800(8) 0.1352(6) 0.0403(19) Uani d 1
H H3'A 0.4427 0.7537 0.2022 0.060 Uiso calc 1
H H3'B 0.4930 0.8360 0.0920 0.060 Uiso calc 1
H H3'C 0.4373 0.7084 0.1026 0.060 Uiso calc 1
S S1' 0.2143(2) 0.19609(15) 0.53003(14) 0.0284(4) Uani d 1
N N1' 0.0725(7) 0.2967(6) 0.3713(5) 0.0300(14) Uani d 1
C C1' 0.1311(8) 0.2521(6) 0.4362(5) 0.0243(15) Uani d 1

loop_
_atom_site_aniso_label
_atom_site_aniso_U_11
_atom_site_aniso_U_22
_atom_site_aniso_U_33
_atom_site_aniso_U_12
_atom_site_aniso_U_13
_atom_site_aniso_U_23
I1 0.0369(3) 0.0195(3) 0.0274(3) -0.00819(19) -0.0173(2) -0.00561(18)
I2 0.0294(3) 0.0206(3) 0.0248(3) -0.00555(18) -0.01539(19) -0.00677(18)
N1 0.031(3) 0.022(3) 0.023(3) -0.007(2) -0.013(2) -0.009(2)
N2 0.028(3) 0.023(3) 0.022(3) -0.004(2) -0.012(2) -0.008(2)
C1 0.030(4) 0.022(3) 0.018(3) -0.008(3) -0.012(3) -0.001(3)
C2 0.027(3) 0.023(3) 0.021(3) -0.009(3) -0.009(3) -0.006(3)
C3 0.023(3) 0.027(3) 0.019(3) -0.009(3) -0.006(3) -0.009(3)
C4 0.033(4) 0.019(3) 0.024(3) -0.004(3) -0.013(3) -0.006(3)
C5 0.033(4) 0.019(3) 0.031(4) -0.004(3) -0.014(3) -0.009(3)
C6 0.027(3) 0.022(3) 0.019(3) -0.006(3) -0.011(3) -0.005(3)
C7 0.025(3) 0.024(3) 0.020(3) -0.007(3) -0.007(3) -0.002(3)
C8 0.023(3) 0.025(3) 0.023(3) -0.007(3) -0.012(3) -0.006(3)
C9 0.030(4) 0.028(4) 0.024(4) -0.006(3) -0.013(3) -0.005(3)
C10 0.034(4) 0.028(4) 0.029(4) -0.013(3) -0.012(3) -0.007(3)
C11 0.031(4) 0.035(4) 0.020(3) -0.009(3) -0.012(3) -0.012(3)
C12 0.025(3) 0.025(3) 0.018(3) -0.007(3) -0.008(3) -0.008(3)
C13 0.023(3) 0.036(4) 0.017(3) -0.005(3) -0.007(3) -0.006(3)
C14 0.018(3) 0.023(3) 0.014(3) -0.006(3) -0.003(2) -0.011(3)
C15 0.028(4) 0.032(4) 0.022(3) -0.006(3) -0.011(3) -0.009(3)
C16 0.020(3) 0.032(4) 0.017(3) -0.009(3) -0.004(3) -0.008(3)
C17 0.032(4) 0.032(4) 0.029(4) -0.010(3) -0.015(3) -0.012(3)
C18 0.033(4) 0.027(4) 0.027(4) -0.008(3) -0.012(3) -0.015(3)
C19 0.028(3) 0.022(3) 0.022(3) -0.007(3) -0.009(3) -0.007(3)
C20 0.028(3) 0.026(3) 0.012(3) -0.006(3) -0.010(3) -0.006(3)
C21 0.040(4) 0.029(4) 0.031(4) -0.009(3) -0.023(3) -0.011(3)
C22 0.039(4) 0.024(3) 0.030(4) -0.005(3) -0.020(3) -0.006(3)
S2' 0.0541(12) 0.0253(9) 0.0383(11) -0.0063(8) -0.0287(9) -0.0082(8)
O1' 0.044(3) 0.033(3) 0.029(3) -0.007(2) -0.013(2) -0.005(2)
N2' 0.047(4) 0.035(3) 0.035(4) -0.012(3) -0.016(3) -0.007(3)
C2' 0.034(4) 0.025(4) 0.038(5) -0.004(3) -0.015(3) -0.011(3)
C3' 0.033(4) 0.056(5) 0.036(4) -0.014(4) -0.008(3) -0.012(4)
S1' 0.0404(10) 0.0230(9) 0.0315(10) -0.0059(7) -0.0196(8) -0.0095(7)
N1' 0.038(3) 0.034(3) 0.028(3) -0.014(3) -0.014(3) -0.011(3)
C1' 0.029(4) 0.024(3) 0.027(4) -0.011(3) -0.010(3) -0.011(3)

loop_
_atom_type_symbol
_atom_type_description
_atom_type_scat_dispersion_real
_atom_type_scat_dispersion_imag
_atom_type_scat_source
C C 0.0033 0.0016 'International Tables Vol C Tables 4.2.6.8 and 6.1.1.4'
H H 0.0000 0.0000 'International Tables Vol C Tables 4.2.6.8 and 6.1.1.4'
I I -0.4742 1.8119 'International Tables Vol C Tables 4.2.6.8 and 6.1.1.4'
N N 0.0061 0.0033 'International Tables Vol C Tables 4.2.6.8 and 6.1.1.4'
O O 0.0106 0.0060 'International Tables Vol C Tables 4.2.6.8 and 6.1.1.4'
S S 0.1246 0.1234 'International Tables Vol C Tables 4.2.6.8 and 6.1.1.4'

loop_
_geom_angle_atom_site_label_1
_geom_angle_atom_site_label_2
_geom_angle_atom_site_label_3
_geom_angle
C1 N1 C21 118.3(5)
C5 N1 C1 121.8(6)
C5 N1 C21 119.9(5)
C18 N2 C22 119.6(6)
C20 N2 C18 120.6(6)
C20 N2 C22 119.8(5)
N1 C1 H1 119.9
N1 C1 C2 120.3(6)
C2 C1 H1 119.9
C1 C2 I1 119.1(5)
C1 C2 C3 119.7(6)
C3 C2 I1 121.1(5)
C2 C3 C6 120.5(6)
C4 C3 C2 117.8(6)
C4 C3 C6 121.7(6)
C3 C4 H4 120.0
C5 C4 C3 119.9(6)
C5 C4 H4 120.0
N1 C5 C4 120.5(6)
N1 C5 H5 119.7
C4 C5 H5 119.7
C7 C6 C3 176.7(7)
C6 C7 C8 177.8(7)
C9 C8 C7 120.3(6)
C12 C8 C7 119.5(6)
C12 C8 C9 120.1(6)
C8 C9 H9 120.1
C10 C9 C8 119.9(6)
C10 C9 H9 120.1
C9 C10 H10 119.8
C9 C10 C11 120.3(6)
C11 C10 H10 119.8
C10 C11 H11 119.9
C10 C11 C13 120.2(6)
C13 C11 H11 119.9
C8 C12 H12 120.2
C13 C12 C8 119.7(6)
C13 C12 H12 120.2
C11 C13 C14 120.5(6)
C12 C13 C11 119.8(6)
C12 C13 C14 119.7(6)
C15 C14 C13 179.4(7)
C14 C15 C16 178.7(7)
C17 C16 C15 120.5(6)
C17 C16 C19 117.6(6)
C19 C16 C15 121.9(6)
C16 C17 H17 119.8
C18 C17 C16 120.4(6)
C18 C17 H17 119.8
N2 C18 C17 120.8(6)
N2 C18 H18 119.6
C17 C18 H18 119.6
C16 C19 I2 121.5(5)
C20 C19 I2 119.0(5)
C20 C19 C16 119.4(6)
N2 C20 C19 121.2(6)
N2 C20 H20 119.4
C19 C20 H20 119.4
N1 C21 H21A 109.5
N1 C21 H21B 109.5
N1 C21 H21C 109.5
H21A C21 H21B 109.5
H21A C21 H21C 109.5
H21B C21 H21C 109.5
N2 C22 H22A 109.5
N2 C22 H22B 109.5
N2 C22 H22C 109.5
H22A C22 H22B 109.5
H22A C22 H22C 109.5
H22B C22 H22C 109.5
C3' O1' H1' 114(5)
N2' C2' S2' 178.9(7)
O1' C3' H3'A 109.5
O1' C3' H3'B 109.5
O1' C3' H3'C 109.5
H3'A C3' H3'B 109.5
H3'A C3' H3'C 109.5
H3'B C3' H3'C 109.5
N1' C1' S1' 176.9(6)

loop_
_geom_bond_atom_site_label_1
_geom_bond_atom_site_label_2
_geom_bond_distance
I1 C2 2.092(6)
I2 C19 2.101(6)
N1 C1 1.349(8)
N1 C5 1.336(9)
N1 C21 1.498(8)
N2 C18 1.349(8)
N2 C20 1.348(9)
N2 C22 1.479(9)
C1 H1 0.9500
C1 C2 1.374(9)
C2 C3 1.408(9)
C3 C4 1.405(9)
C3 C6 1.420(9)
C4 H4 0.9500
C4 C5 1.371(9)
C5 H5 0.9500
C6 C7 1.198(9)
C7 C8 1.432(9)
C8 C9 1.400(10)
C8 C12 1.398(9)
C9 H9 0.9500
C9 C10 1.378(10)
C10 H10 0.9500
C10 C11 1.392(10)
C11 H11 0.9500
C11 C13 1.397(10)
C12 H12 0.9500
C12 C13 1.393(9)
C13 C14 1.418(9)
C14 C15 1.210(9)
C15 C16 1.424(9)
C16 C17 1.398(10)
C16 C19 1.411(9)
C17 H17 0.9500
C17 C18 1.371(10)
C18 H18 0.9500
C19 C20 1.378(9)
C20 H20 0.9500
C21 H21A 0.9800
C21 H21B 0.9800
C21 H21C 0.9800
C22 H22A 0.9800
C22 H22B 0.9800
C22 H22C 0.9800
S2' C2' 1.662(8)
O1' H1' 0.88(8)
O1' C3' 1.389(9)
N2' C2' 1.155(10)
C3' H3'A 0.9800
C3' H3'B 0.9800
C3' H3'C 0.9800
S1' C1' 1.651(7)
N1' C1' 1.159(9)

loop_
_geom_torsion_atom_site_label_1
_geom_torsion_atom_site_label_2
_geom_torsion_atom_site_label_3
_geom_torsion_atom_site_label_4
_geom_torsion
I1 C2 C3 C4 -175.5(5)
I1 C2 C3 C6 2.9(9)
I2 C19 C20 N2 -176.9(5)
N1 C1 C2 I1 175.1(5)
N1 C1 C2 C3 -1.7(10)
C1 N1 C5 C4 -1.9(10)
C1 C2 C3 C4 1.2(10)
C1 C2 C3 C6 179.6(6)
C2 C3 C4 C5 -1.0(10)
C3 C4 C5 N1 1.4(10)
C5 N1 C1 C2 2.0(10)
C6 C3 C4 C5 -179.4(6)
C7 C8 C9 C10 179.5(6)
C7 C8 C12 C13 -178.7(6)
C8 C9 C10 C11 -0.6(11)
C8 C12 C13 C11 -1.0(10)
C8 C12 C13 C14 178.9(6)
C9 C8 C12 C13 1.7(10)
C9 C10 C11 C13 1.3(11)
C10 C11 C13 C12 -0.5(10)
C10 C11 C13 C14 179.6(6)
C12 C8 C9 C10 -0.9(10)
C15 C16 C17 C18 179.6(6)
C15 C16 C19 I2 -2.8(9)
C15 C16 C19 C20 178.9(6)
C16 C17 C18 N2 1.5(11)
C16 C19 C20 N2 1.4(10)
C17 C16 C19 I2 178.6(5)
C17 C16 C19 C20 0.3(9)
C18 N2 C20 C19 -1.7(10)
C19 C16 C17 C18 -1.7(10)
C20 N2 C18 C17 0.2(10)
C21 N1 C1 C2 -176.3(6)
C21 N1 C5 C4 176.4(6)
C22 N2 C18 C17 179.6(7)
C22 N2 C20 C19 179.0(6)

_cod_database_fobs_code 2108091
